data_4325293
loop_
_publ_author_name
'Thomas S. Teets'
'Timothy R. Cook'
'Brian D. McCarthy'
'Daniel G. Nocera'

_publ_section_title
;
 Redox Chemistry, Acid Reactivity, and Hydrogenation Reactions of
 Two-Electron Mixed Valence Diiridium and Dirhodium Complexes
;
_journal_name_full 'Inorganic Chemistry'
_journal_page_first 5223
_journal_page_last 5233
_journal_paper_doi 10.1021/ic2005248
_journal_volume 50
_journal_year 2011
_chemical_formula_moiety C28H40Cl4f24Ir2N4O8P4
_chemical_formula_sum 'C28 H40 Cl4 F24 Ir2 N4 O8 P4'
_chemical_formula_weight 1666.72
_chemical_name_common Ir2(tfepma)2(CNtBu)2cl4
_space_group_crystal_system monoclinic
_space_group_IT_number 14
_space_group_name_Hall '-P 2yn'
_space_group_name_H-M_alt 'P 1 21/n 1'
_atom_sites_solution_hydrogens geom
_atom_sites_solution_primary direct
_atom_sites_solution_secondary difmap
_audit_creation_method SHELXL-97
_cell_angle_alpha 90.00
_cell_angle_beta 95.925(2)
_cell_angle_gamma 90.00
_cell_formula_units_Z 4
_cell_length_a 17.810(2)
_cell_length_b 13.7756(16)
_cell_length_c 22.387(3)
_cell_measurement_reflns_used 9697
_cell_measurement_temperature 183(2)
_cell_measurement_theta_max 30.97
_cell_measurement_theta_min 2.35
_cell_volume 5463.2(11)
_computing_cell_refinement 'Bruker SAINT'
_computing_data_collection 'Bruker APEX2'
_computing_data_reduction 'Bruker SAINT'
_computing_molecular_graphics 'Bruker SHELXTL'
_computing_publication_material 'Bruker SHELXTL'
_computing_structure_refinement 'SHELXL-97 (Sheldrick, 1997)'
_computing_structure_solution 'SHELXS-97 (Sheldrick, 1990)'
_diffrn_ambient_temperature 183(2)
_diffrn_measured_fraction_theta_full 1.000
_diffrn_measured_fraction_theta_max 1.000
_diffrn_measurement_device_type 'Bruker APEX-II CCD'
_diffrn_measurement_method '\f and \w scans'
_diffrn_radiation_monochromator graphite
_diffrn_radiation_source 'fine-focus sealed tube'
_diffrn_radiation_type MoK\a
_diffrn_radiation_wavelength 0.71073
_diffrn_reflns_av_R_equivalents 0.0532
_diffrn_reflns_av_sigmaI/netI 0.0306
_diffrn_reflns_limit_h_max 24
_diffrn_reflns_limit_h_min -24
_diffrn_reflns_limit_k_max 18
_diffrn_reflns_limit_k_min -18
_diffrn_reflns_limit_l_max 30
_diffrn_reflns_limit_l_min -30
_diffrn_reflns_number 115190
_diffrn_reflns_theta_full 28.70
_diffrn_reflns_theta_max 28.70
_diffrn_reflns_theta_min 1.39
_diffrn_standards_number 0
_exptl_absorpt_coefficient_mu 5.306
_exptl_absorpt_correction_T_max 0.4167
_exptl_absorpt_correction_T_min 0.2989
_exptl_absorpt_correction_type multi-scan
_exptl_absorpt_process_details sadabs
_exptl_crystal_colour yellow
_exptl_crystal_density_diffrn 2.026
_exptl_crystal_description block
_exptl_crystal_F_000 3192
_exptl_crystal_size_max 0.30
_exptl_crystal_size_mid 0.25
_exptl_crystal_size_min 0.20
_refine_diff_density_max 1.505
_refine_diff_density_min -1.230
_refine_diff_density_rms 0.128
_refine_ls_extinction_method none
_refine_ls_goodness_of_fit_ref 1.043
_refine_ls_hydrogen_treatment constr
_refine_ls_matrix_type full
_refine_ls_number_parameters 752
_refine_ls_number_reflns 14135
_refine_ls_number_restraints 289
_refine_ls_restrained_S_all 1.087
_refine_ls_R_factor_all 0.0530
_refine_ls_R_factor_gt 0.0338
_refine_ls_shift/su_max 0.003
_refine_ls_shift/su_mean 0.000
_refine_ls_structure_factor_coef Fsqd
_refine_ls_weighting_details 'calc w=1/[\s^2^(Fo^2^)+(0.0354P)^2^+16.2201P] where P=(Fo^2^+2Fc^2^)/3'
_refine_ls_weighting_scheme calc
_refine_ls_wR_factor_gt 0.0781
_refine_ls_wR_factor_ref 0.0896
_reflns_number_gt 10756
_reflns_number_total 14135
_reflns_threshold_expression >2sigma(I)
_cod_data_source_file ic2005248_si_002_06.cif
_cod_data_source_block 7
_cod_depositor_comments
;
 Updating space group information.

 Antanas Vaitkus,
 2018-07-15
;
_cod_original_cell_volume 5463.1(11)
_cod_database_code 4325293

loop_
_space_group_symop_id
_space_group_symop_operation_xyz
1 x,y,z
2 -x+1/2,y+1/2,-z+1/2
3 -x,-y,-z
4 x+1/2,-y+1/2,z+1/2

loop_
_atom_site_label
_atom_site_type_symbol
_atom_site_fract_x
_atom_site_fract_y
_atom_site_fract_z
_atom_site_U_iso_or_equiv
_atom_site_adp_type
_atom_site_occupancy
_atom_site_symmetry_multiplicity
_atom_site_calc_flag
_atom_site_refinement_flags
_atom_site_disorder_assembly
_atom_site_disorder_group
Ir1 Ir 0.390723(10) 1.215592(13) -0.741951(8) 0.02753(5) Uani 1 1 d . . .
Ir2 Ir 0.525192(10) 1.278795(13) -0.781484(8) 0.03079(5) Uani 1 1 d D A .
Cl3 Cl 0.47387(8) 1.42647(9) -0.82283(6) 0.0430(3) Uani 1 1 d . . .
P1 P 0.44956(8) 1.21182(11) -0.64658(6) 0.0404(3) Uani 1 1 d . . .
P2 P 0.55790(10) 1.34319(12) -0.68841(7) 0.0511(4) Uani 1 1 d D . .
P3 P 0.33353(7) 1.21965(9) -0.83749(5) 0.0280(2) Uani 1 1 d . . .
P4 P 0.48548(7) 1.21126(9) -0.87212(5) 0.0291(2) Uani 1 1 d . . .
Cl1 Cl 0.27315(7) 1.14699(10) -0.70595(6) 0.0430(3) Uani 1 1 d . . .
Cl4 Cl 0.58280(7) 1.13125(9) -0.74493(6) 0.0398(3) Uani 1 1 d . . .
Cl2 Cl 0.35180(8) 1.37716(9) -0.71832(6) 0.0401(3) Uani 1 1 d . . .
O1 O 0.4006(3) 1.2265(3) -0.59112(17) 0.0552(11) Uani 1 1 d . . .
O2 O 0.4911(2) 1.1142(3) -0.62192(17) 0.0475(9) Uani 1 1 d . . .
O3 O 0.5405(14) 1.4580(6) -0.6792(6) 0.089(3) Uani 0.643(9) 1 d PDU A 1
O3A O 0.551(3) 1.4537(9) -0.6709(11) 0.099(3) Uani 0.357(9) 1 d PDU A 2
O4 O 0.6466(3) 1.3446(4) -0.6667(2) 0.0726(14) Uani 1 1 d . A .
O5 O 0.27410(19) 1.3016(3) -0.86066(16) 0.0366(8) Uani 1 1 d . . .
O6 O 0.28103(18) 1.1278(2) -0.85550(15) 0.0340(7) Uani 1 1 d . . .
O7 O 0.51191(18) 1.1021(2) -0.88332(15) 0.0341(7) Uani 1 1 d . A .
O8 O 0.5180(2) 1.2568(3) -0.93022(16) 0.0403(8) Uani 1 1 d . A .
N1 N 0.5196(3) 1.2923(4) -0.6321(2) 0.0564(14) Uani 1 1 d D A .
N2 N 0.3927(2) 1.2053(3) -0.89080(17) 0.0295(8) Uani 1 1 d . A .
N100 N 0.4182(2) 1.0028(3) -0.77280(19) 0.0353(9) Uani 1 1 d . . .
N200 N 0.6735(3) 1.3573(4) -0.8270(2) 0.0498(11) Uani 1 1 d DU A .
F11 F 0.3717(4) 1.3123(6) -0.4854(2) 0.131(2) Uani 1 1 d . . .
F12 F 0.3075(4) 1.1906(5) -0.5079(3) 0.128(2) Uani 1 1 d . . .
F13 F 0.2580(4) 1.3307(5) -0.5158(2) 0.119(2) Uani 1 1 d . . .
F21 F 0.4660(3) 0.8750(4) -0.5730(3) 0.115(2) Uani 1 1 d . . .
F22 F 0.5568(3) 0.9730(4) -0.5499(2) 0.0962(16) Uani 1 1 d . . .
F23 F 0.5335(3) 0.9232(4) -0.6404(2) 0.0906(14) Uani 1 1 d . . .
F31 F 0.6038(10) 1.6845(8) -0.7161(6) 0.188(4) Uani 0.643(9) 1 d PDU A 1
F32 F 0.4818(8) 1.6424(10) -0.7057(7) 0.210(5) Uani 0.643(9) 1 d PDU A 1
F33 F 0.5748(10) 1.6386(8) -0.6324(5) 0.154(4) Uani 0.643(9) 1 d PDU A 1
F34 F 0.5739(15) 1.6602(17) -0.7382(8) 0.166(5) Uani 0.357(9) 1 d PDU A 2
F35 F 0.6414(9) 1.5881(11) -0.6593(9) 0.152(5) Uani 0.357(9) 1 d PDU A 2
F36 F 0.5451(17) 1.6676(16) -0.6424(9) 0.154(5) Uani 0.357(9) 1 d PDU A 2
F41 F 0.8012(4) 1.3608(6) -0.6518(3) 0.150(3) Uani 1 1 d . . .
F42 F 0.7549(4) 1.3269(6) -0.5721(3) 0.157(3) Uani 1 1 d . . .
F43 F 0.8084(5) 1.2172(7) -0.6150(5) 0.220(5) Uani 1 1 d . . .
F51 F 0.2781(3) 1.5366(3) -0.9248(2) 0.0951(16) Uani 1 1 d . . .
F52 F 0.1986(3) 1.4226(4) -0.9457(2) 0.0927(15) Uani 1 1 d . . .
F53 F 0.3136(3) 1.4019(3) -0.95978(18) 0.0818(14) Uani 1 1 d . . .
F61 F 0.0893(2) 1.0868(5) -0.9047(3) 0.130(2) Uani 1 1 d . . .
F62 F 0.1881(3) 1.0302(4) -0.9378(2) 0.1022(17) Uani 1 1 d . . .
F63 F 0.1645(3) 1.1816(4) -0.9445(2) 0.0984(17) Uani 1 1 d . . .
F71 F 0.5777(3) 1.0816(4) -0.99041(18) 0.0873(14) Uani 1 1 d . . .
F72 F 0.5690(2) 0.9460(3) -0.9446(2) 0.0816(13) Uani 1 1 d . . .
F73 F 0.6763(2) 1.0170(3) -0.9443(2) 0.0788(12) Uani 1 1 d . . .
F81 F 0.5182(5) 1.4265(4) -1.0464(2) 0.139(3) Uani 1 1 d . . .
F82 F 0.5981(3) 1.3156(4) -1.0207(2) 0.1004(17) Uani 1 1 d . . .
F83 F 0.4858(3) 1.2763(4) -1.05208(19) 0.0911(15) Uani 1 1 d . . .
C1 C 0.5468(6) 1.3172(8) -0.5682(3) 0.104(3) Uani 1 1 d . . .
H1A H 0.5878 1.3647 -0.5676 0.157 Uiso 1 1 calc R A .
H1B H 0.5652 1.2584 -0.5469 0.157 Uiso 1 1 calc R . .
H1C H 0.5051 1.3449 -0.5485 0.157 Uiso 1 1 calc R . .
C2 C 0.3625(3) 1.1731(4) -0.9517(2) 0.0432(13) Uani 1 1 d . . .
H2A H 0.4016 1.1798 -0.9791 0.065 Uiso 1 1 calc R A .
H2B H 0.3189 1.2132 -0.9661 0.065 Uiso 1 1 calc R . .
H2C H 0.3469 1.1050 -0.9502 0.065 Uiso 1 1 calc R . .
C11 C 0.3363(4) 1.2866(5) -0.5872(3) 0.0632(18) Uani 1 1 d . . .
H11A H 0.2929 1.2625 -0.6143 0.076 Uiso 1 1 calc R . .
H11B H 0.3473 1.3542 -0.5985 0.076 Uiso 1 1 calc R . .
C12 C 0.3194(6) 1.2821(6) -0.5239(3) 0.077(2) Uani 1 1 d . . .
C21 C 0.4481(3) 1.0340(5) -0.6052(3) 0.0512(15) Uani 1 1 d . . .
H21A H 0.4093 1.0165 -0.6383 0.061 Uiso 1 1 calc R . .
H21B H 0.4225 1.0501 -0.5693 0.061 Uiso 1 1 calc R . .
C22 C 0.5016(4) 0.9521(6) -0.5920(4) 0.071(2) Uani 1 1 d . . .
C31 C 0.5755(10) 1.5269(9) -0.7105(6) 0.105(3) Uani 0.643(9) 1 d PDU A 1
H31A H 0.6307 1.5151 -0.7065 0.126 Uiso 0.643(9) 1 calc PR A 1
H31B H 0.5567 1.5234 -0.7537 0.126 Uiso 0.643(9) 1 calc PR A 1
C31A C 0.5198(13) 1.5300(12) -0.6929(12) 0.113(3) Uani 0.357(9) 1 d PDU A 2
H31C H 0.4740 1.5418 -0.6725 0.135 Uiso 0.357(9) 1 calc PR A 2
H31D H 0.5030 1.5175 -0.7358 0.135 Uiso 0.357(9) 1 calc PR A 2
C32 C 0.5615(7) 1.6118(8) -0.6894(4) 0.136(3) Uani 1 1 d DU . .
C41 C 0.6917(5) 1.2639(7) -0.6593(5) 0.103(3) Uani 1 1 d . . .
H41A H 0.6984 1.2354 -0.6990 0.123 Uiso 1 1 calc R A .
H41B H 0.6673 1.2147 -0.6355 0.123 Uiso 1 1 calc R . .
C42 C 0.7662(7) 1.2900(10) -0.6281(6) 0.121(4) Uani 1 1 d . A .
C51 C 0.2845(3) 1.4047(4) -0.8604(2) 0.0436(13) Uani 1 1 d . . .
H51A H 0.3371 1.4209 -0.8449 0.052 Uiso 1 1 calc R . .
H51B H 0.2501 1.4358 -0.8341 0.052 Uiso 1 1 calc R . .
C52 C 0.2681(4) 1.4407(5) -0.9229(3) 0.0576(17) Uani 1 1 d . . .
C61 C 0.2027(3) 1.1191(5) -0.8481(3) 0.0473(13) Uani 1 1 d . . .
H61A H 0.1846 1.1786 -0.8293 0.057 Uiso 1 1 calc R . .
H61B H 0.1942 1.0631 -0.8219 0.057 Uiso 1 1 calc R . .
C62 C 0.1611(4) 1.1045(7) -0.9091(4) 0.073(2) Uani 1 1 d . . .
C71 C 0.5913(3) 1.0834(4) -0.8853(3) 0.0434(12) Uani 1 1 d . . .
H71A H 0.6105 1.0425 -0.8506 0.052 Uiso 1 1 calc R A .
H71B H 0.6196 1.1454 -0.8827 0.052 Uiso 1 1 calc R . .
C72 C 0.6031(4) 1.0330(5) -0.9420(3) 0.0576(16) Uani 1 1 d . A .
C81 C 0.5048(4) 1.3496(4) -0.9562(3) 0.0501(14) Uani 1 1 d . . .
H81A H 0.5354 1.3994 -0.9330 0.060 Uiso 1 1 calc R A .
H81B H 0.4508 1.3673 -0.9571 0.060 Uiso 1 1 calc R . .
C82 C 0.5276(5) 1.3423(5) -1.0193(3) 0.071(2) Uani 1 1 d . A .
C100 C 0.4130(3) 1.0826(4) -0.7601(2) 0.0307(10) Uani 1 1 d . . .
C101 C 0.4165(3) 0.9018(4) -0.7942(3) 0.0410(12) Uani 1 1 d . . .
C102 C 0.4972(4) 0.8685(5) -0.7964(3) 0.0639(18) Uani 1 1 d . . .
H10A H 0.5210 0.9075 -0.8259 0.096 Uiso 1 1 calc R . .
H10B H 0.4976 0.8000 -0.8081 0.096 Uiso 1 1 calc R . .
H10C H 0.5253 0.8765 -0.7568 0.096 Uiso 1 1 calc R . .
C103 C 0.3760(4) 0.8418(5) -0.7506(3) 0.0612(17) Uani 1 1 d . . .
H10D H 0.4040 0.8448 -0.7106 0.092 Uiso 1 1 calc R . .
H10E H 0.3727 0.7742 -0.7643 0.092 Uiso 1 1 calc R . .
H10F H 0.3250 0.8677 -0.7488 0.092 Uiso 1 1 calc R . .
C104 C 0.3725(5) 0.9019(5) -0.8565(3) 0.074(2) Uani 1 1 d . . .
H10G H 0.3220 0.9287 -0.8539 0.111 Uiso 1 1 calc R . .
H10H H 0.3682 0.8353 -0.8718 0.111 Uiso 1 1 calc R . .
H10I H 0.3992 0.9418 -0.8838 0.111 Uiso 1 1 calc R . .
C200 C 0.6208(3) 1.3247(4) -0.8095(3) 0.0409(12) Uani 1 1 d U . .
C201 C 0.7412(4) 1.3986(6) -0.8478(3) 0.078(2) Uani 1 1 d DU . .
C202 C 0.7974(10) 1.3123(13) -0.8474(11) 0.115(6) Uani 0.59(2) 1 d PDU A 1
H20A H 0.8192 1.2998 -0.8061 0.172 Uiso 0.59(2) 1 calc PR A 1
H20B H 0.8378 1.3284 -0.8723 0.172 Uiso 0.59(2) 1 calc PR A 1
H20C H 0.7706 1.2543 -0.8634 0.172 Uiso 0.59(2) 1 calc PR A 1
C203 C 0.7213(10) 1.4353(15) -0.9118(6) 0.089(5) Uani 0.59(2) 1 d PDU A 1
H20D H 0.7009 1.3816 -0.9373 0.133 Uiso 0.59(2) 1 calc PR A 1
H20E H 0.7667 1.4609 -0.9275 0.133 Uiso 0.59(2) 1 calc PR A 1
H20F H 0.6834 1.4869 -0.9118 0.133 Uiso 0.59(2) 1 calc PR A 1
C204 C 0.7633(13) 1.4804(14) -0.8047(8) 0.114(6) Uani 0.59(2) 1 d PDU A 1
H20G H 0.7205 1.5246 -0.8033 0.171 Uiso 0.59(2) 1 calc PR A 1
H20H H 0.8061 1.5159 -0.8184 0.171 Uiso 0.59(2) 1 calc PR A 1
H20I H 0.7778 1.4537 -0.7646 0.171 Uiso 0.59(2) 1 calc PR A 1
C205 C 0.7764(14) 1.3111(17) -0.8797(14) 0.109(7) Uani 0.41(2) 1 d PDU A 2
H20J H 0.7971 1.2642 -0.8495 0.163 Uiso 0.41(2) 1 calc PR A 2
H20K H 0.8168 1.3346 -0.9025 0.163 Uiso 0.41(2) 1 calc PR A 2
H20L H 0.7373 1.2797 -0.9071 0.163 Uiso 0.41(2) 1 calc PR A 2
C206 C 0.7176(16) 1.480(2) -0.8909(14) 0.113(7) Uani 0.41(2) 1 d PDU A 2
H20M H 0.6683 1.4653 -0.9125 0.170 Uiso 0.41(2) 1 calc PR A 2
H20N H 0.7550 1.4877 -0.9198 0.170 Uiso 0.41(2) 1 calc PR A 2
H20O H 0.7142 1.5409 -0.8684 0.170 Uiso 0.41(2) 1 calc PR A 2
C207 C 0.7955(11) 1.428(2) -0.7939(8) 0.088(6) Uani 0.41(2) 1 d PDU A 2
H20P H 0.8093 1.3704 -0.7694 0.132 Uiso 0.41(2) 1 calc PR A 2
H20Q H 0.7712 1.4757 -0.7699 0.132 Uiso 0.41(2) 1 calc PR A 2
H20R H 0.8411 1.4562 -0.8078 0.132 Uiso 0.41(2) 1 calc PR A 2

loop_
_atom_site_aniso_label
_atom_site_aniso_U_11
_atom_site_aniso_U_22
_atom_site_aniso_U_33
_atom_site_aniso_U_23
_atom_site_aniso_U_13
_atom_site_aniso_U_12
Ir1 0.03207(9) 0.02741(9) 0.02311(9) -0.00048(7) 0.00287(6) 0.00165(7)
Ir2 0.03244(10) 0.02761(10) 0.03212(10) -0.00191(7) 0.00235(7) -0.00287(7)
Cl3 0.0557(8) 0.0299(6) 0.0447(7) 0.0030(5) 0.0114(6) 0.0044(5)
P1 0.0465(7) 0.0488(8) 0.0248(6) -0.0008(6) -0.0009(5) 0.0005(6)
P2 0.0646(10) 0.0449(8) 0.0414(8) -0.0083(7) -0.0051(7) -0.0150(7)
P3 0.0299(5) 0.0278(6) 0.0263(6) -0.0001(5) 0.0024(4) 0.0039(5)
P4 0.0320(6) 0.0261(6) 0.0297(6) 0.0004(5) 0.0065(5) 0.0013(5)
Cl1 0.0429(7) 0.0471(7) 0.0410(7) 0.0024(6) 0.0140(5) -0.0016(6)
Cl4 0.0365(6) 0.0385(7) 0.0428(7) 0.0033(5) -0.0029(5) 0.0034(5)
Cl2 0.0540(7) 0.0334(6) 0.0342(6) -0.0045(5) 0.0102(5) 0.0070(5)
O1 0.066(3) 0.074(3) 0.0250(19) -0.0012(19) 0.0053(18) 0.013(2)
O2 0.041(2) 0.063(3) 0.038(2) 0.0129(19) -0.0008(16) 0.0038(18)
O3 0.153(7) 0.057(3) 0.053(5) -0.016(3) -0.011(5) -0.025(4)
O3A 0.167(8) 0.062(4) 0.065(6) -0.024(5) -0.001(6) -0.034(5)
O4 0.070(3) 0.078(4) 0.064(3) -0.004(3) -0.020(2) -0.027(3)
O5 0.0371(18) 0.0364(19) 0.0360(19) 0.0048(15) 0.0019(14) 0.0094(15)
O6 0.0340(17) 0.0358(18) 0.0315(18) -0.0010(14) -0.0004(14) -0.0024(14)
O7 0.0358(17) 0.0279(17) 0.0393(19) -0.0003(14) 0.0069(14) 0.0043(14)
O8 0.045(2) 0.0382(19) 0.040(2) 0.0072(16) 0.0163(16) 0.0048(16)
N1 0.071(3) 0.067(4) 0.029(2) -0.009(2) -0.006(2) -0.022(3)
N2 0.0328(19) 0.034(2) 0.0211(18) -0.0032(15) 0.0015(15) 0.0031(16)
N100 0.037(2) 0.030(2) 0.039(2) 0.0012(18) 0.0044(18) 0.0029(17)
N200 0.042(2) 0.052(3) 0.058(3) -0.005(2) 0.012(2) -0.008(2)
F11 0.142(5) 0.205(7) 0.046(3) -0.055(4) 0.008(3) -0.014(5)
F12 0.186(6) 0.102(4) 0.110(4) 0.021(4) 0.081(4) -0.001(4)
F13 0.143(5) 0.149(5) 0.073(3) -0.007(3) 0.057(3) 0.047(4)
F21 0.116(4) 0.076(3) 0.160(5) 0.056(4) 0.050(4) 0.033(3)
F22 0.088(3) 0.132(4) 0.065(3) 0.028(3) -0.011(2) 0.047(3)
F23 0.093(3) 0.094(3) 0.088(3) 0.001(3) 0.029(3) 0.035(3)
F31 0.316(11) 0.084(5) 0.159(8) -0.011(6) 0.002(9) -0.079(7)
F32 0.252(8) 0.170(10) 0.208(11) 0.091(9) 0.019(8) 0.059(7)
F33 0.259(11) 0.058(7) 0.147(5) -0.063(5) 0.028(6) -0.033(7)
F34 0.216(14) 0.137(11) 0.144(8) -0.003(7) 0.007(9) -0.072(10)
F35 0.195(8) 0.081(9) 0.176(12) -0.023(8) -0.008(8) -0.061(6)
F36 0.260(13) 0.057(10) 0.142(9) -0.032(7) 0.003(10) -0.027(9)
F41 0.107(5) 0.208(8) 0.128(5) -0.019(5) -0.011(4) -0.076(5)
F42 0.168(6) 0.187(7) 0.098(5) 0.037(5) -0.075(4) -0.083(6)
F43 0.128(6) 0.182(9) 0.314(13) -0.028(8) -0.140(8) 0.033(6)
F51 0.157(5) 0.053(2) 0.082(3) 0.032(2) 0.043(3) 0.033(3)
F52 0.075(3) 0.122(4) 0.076(3) 0.030(3) -0.016(2) 0.032(3)
F53 0.109(3) 0.086(3) 0.058(2) 0.023(2) 0.041(2) 0.040(3)
F61 0.049(3) 0.200(7) 0.134(5) 0.013(5) -0.029(3) -0.042(3)
F62 0.121(4) 0.103(4) 0.077(3) -0.028(3) -0.023(3) -0.033(3)
F63 0.087(3) 0.116(4) 0.082(3) 0.034(3) -0.043(3) -0.014(3)
F71 0.105(3) 0.113(4) 0.047(2) 0.004(2) 0.026(2) 0.039(3)
F72 0.085(3) 0.062(3) 0.101(3) -0.040(2) 0.027(3) -0.002(2)
F73 0.057(2) 0.086(3) 0.099(3) -0.003(3) 0.036(2) 0.023(2)
F81 0.296(8) 0.065(3) 0.069(3) 0.032(3) 0.083(4) 0.037(4)
F82 0.115(4) 0.111(4) 0.087(3) 0.007(3) 0.064(3) -0.006(3)
F83 0.136(4) 0.095(4) 0.042(2) -0.007(2) 0.008(3) 0.001(3)
C1 0.128(8) 0.149(9) 0.031(4) -0.014(5) -0.014(4) -0.062(7)
C2 0.046(3) 0.058(4) 0.024(2) -0.011(2) -0.001(2) 0.001(3)
C11 0.082(5) 0.073(5) 0.037(3) -0.006(3) 0.018(3) 0.018(4)
C12 0.112(7) 0.076(5) 0.046(4) 0.000(4) 0.032(4) 0.015(5)
C21 0.048(3) 0.062(4) 0.045(3) 0.015(3) 0.009(3) 0.012(3)
C22 0.068(5) 0.071(5) 0.076(5) 0.032(4) 0.019(4) 0.022(4)
C31 0.169(7) 0.068(4) 0.076(5) -0.023(3) 0.005(5) -0.042(4)
C31A 0.177(7) 0.070(4) 0.086(6) -0.026(5) -0.008(6) -0.020(4)
C32 0.212(7) 0.064(3) 0.129(5) -0.020(3) -0.001(5) -0.025(4)
C41 0.094(6) 0.083(6) 0.115(8) -0.004(6) -0.065(6) -0.014(5)
C42 0.085(7) 0.140(11) 0.125(10) 0.025(8) -0.047(7) -0.021(7)
C51 0.050(3) 0.037(3) 0.044(3) 0.007(2) 0.007(2) 0.016(2)
C52 0.072(4) 0.051(4) 0.052(4) 0.015(3) 0.021(3) 0.023(3)
C61 0.035(3) 0.056(4) 0.050(3) 0.000(3) 0.001(2) -0.007(2)
C62 0.050(4) 0.093(6) 0.071(5) 0.005(5) -0.020(3) -0.016(4)
C71 0.041(3) 0.039(3) 0.050(3) -0.005(2) 0.004(2) 0.005(2)
C72 0.059(4) 0.063(4) 0.054(4) -0.003(3) 0.020(3) 0.017(3)
C81 0.075(4) 0.039(3) 0.038(3) 0.009(2) 0.014(3) 0.006(3)
C82 0.127(7) 0.044(4) 0.049(4) 0.011(3) 0.036(4) 0.011(4)
C100 0.032(2) 0.036(3) 0.025(2) 0.0028(19) 0.0063(18) 0.0027(19)
C101 0.048(3) 0.027(2) 0.049(3) -0.001(2) 0.011(2) 0.005(2)
C102 0.063(4) 0.046(4) 0.087(5) -0.006(3) 0.027(4) 0.016(3)
C103 0.071(4) 0.043(3) 0.073(5) 0.004(3) 0.023(3) -0.013(3)
C104 0.111(6) 0.046(4) 0.060(4) -0.020(3) -0.012(4) 0.005(4)
C200 0.040(3) 0.038(3) 0.044(3) -0.007(2) 0.003(2) 0.001(2)
C201 0.051(3) 0.106(5) 0.079(4) 0.003(4) 0.017(3) -0.028(4)
C202 0.061(9) 0.169(12) 0.115(13) 0.009(11) 0.014(9) 0.004(9)
C203 0.091(8) 0.105(11) 0.072(9) 0.009(8) 0.025(7) -0.030(9)
C204 0.114(12) 0.126(12) 0.096(10) 0.013(10) -0.010(9) -0.075(10)
C205 0.061(11) 0.165(14) 0.104(14) -0.028(13) 0.025(11) -0.007(11)
C206 0.112(12) 0.123(15) 0.107(14) 0.025(12) 0.019(12) -0.038(13)
C207 0.058(10) 0.117(14) 0.089(11) -0.024(11) 0.013(9) -0.046(10)

loop_
_atom_type_symbol
_atom_type_description
_atom_type_scat_dispersion_real
_atom_type_scat_dispersion_imag
_atom_type_scat_source
C C 0.0033 0.0016 'International Tables Vol C Tables 4.2.6.8 and 6.1.1.4'
H H 0.0000 0.0000 'International Tables Vol C Tables 4.2.6.8 and 6.1.1.4'
N N 0.0061 0.0033 'International Tables Vol C Tables 4.2.6.8 and 6.1.1.4'
O O 0.0106 0.0060 'International Tables Vol C Tables 4.2.6.8 and 6.1.1.4'
F F 0.0171 0.0103 'International Tables Vol C Tables 4.2.6.8 and 6.1.1.4'
P P 0.1023 0.0942 'International Tables Vol C Tables 4.2.6.8 and 6.1.1.4'
Cl Cl 0.1484 0.1585 'International Tables Vol C Tables 4.2.6.8 and 6.1.1.4'
Ir Ir -1.4442 7.9887 'International Tables Vol C Tables 4.2.6.8 and 6.1.1.4'

loop_
_geom_angle_atom_site_label_1
_geom_angle_atom_site_label_2
_geom_angle_atom_site_label_3
_geom_angle
C100 Ir1 P3 84.64(14)
C100 Ir1 P1 95.25(14)
P3 Ir1 P1 179.26(5)
C100 Ir1 Cl2 175.00(14)
P3 Ir1 Cl2 94.18(4)
P1 Ir1 Cl2 85.99(5)
C100 Ir1 Cl1 84.65(14)
P3 Ir1 Cl1 90.22(4)
P1 Ir1 Cl1 90.50(5)
Cl2 Ir1 Cl1 90.51(5)
C100 Ir1 Ir2 91.57(13)
P3 Ir1 Ir2 90.56(3)
P1 Ir1 Ir2 88.71(4)
Cl2 Ir1 Ir2 93.30(3)
Cl1 Ir1 Ir2 176.05(3)
C200 Ir2 P4 92.63(16)
C200 Ir2 P2 91.07(16)
P4 Ir2 P2 176.29(5)
C200 Ir2 Cl3 84.95(16)
P4 Ir2 Cl3 86.05(5)
P2 Ir2 Cl3 94.27(6)
C200 Ir2 Cl4 91.57(16)
P4 Ir2 Cl4 92.33(4)
P2 Ir2 Cl4 87.58(6)
Cl3 Ir2 Cl4 176.08(5)
C200 Ir2 Ir1 179.64(16)
P4 Ir2 Ir1 87.55(3)
P2 Ir2 Ir1 88.75(4)
Cl3 Ir2 Ir1 94.75(3)
Cl4 Ir2 Ir1 88.74(3)
O1 P1 O2 96.2(2)
O1 P1 N1 102.7(3)
O2 P1 N1 100.4(3)
O1 P1 Ir1 119.24(17)
O2 P1 Ir1 119.49(16)
N1 P1 Ir1 115.31(18)
O3A P2 O4 90.6(17)
O3A P2 O3 9(2)
O4 P2 O3 98.3(9)
O3A P2 N1 100.0(12)
O4 P2 N1 104.2(3)
O3 P2 N1 102.5(7)
O3A P2 Ir2 125.6(10)
O4 P2 Ir2 115.6(2)
O3 P2 Ir2 117.3(5)
N1 P2 Ir2 116.43(18)
O5 P3 O6 97.27(19)
O5 P3 N2 107.15(19)
O6 P3 N2 96.97(19)
O5 P3 Ir1 122.74(14)
O6 P3 Ir1 114.28(13)
N2 P3 Ir1 114.31(14)
O7 P4 O8 95.93(19)
O7 P4 N2 102.40(19)
O8 P4 N2 104.3(2)
O7 P4 Ir2 116.96(14)
O8 P4 Ir2 117.22(16)
N2 P4 Ir2 116.93(14)
C11 O1 P1 128.9(4)
C21 O2 P1 120.1(3)
C31 O3 P2 120.3(15)
C31A O3A P2 138(3)
C41 O4 P2 125.0(5)
C51 O5 P3 128.2(3)
C61 O6 P3 126.2(3)
C71 O7 P4 118.5(3)
C81 O8 P4 128.9(3)
C1 N1 P2 120.8(5)
C1 N1 P1 119.8(5)
P2 N1 P1 119.4(3)
C2 N2 P4 120.2(3)
C2 N2 P3 119.5(3)
P4 N2 P3 119.6(2)
C100 N100 C101 173.0(5)
C200 N200 C201 178.7(6)
O1 C11 C12 106.3(6)
F11 C12 F13 107.6(7)
F11 C12 F12 104.6(8)
F13 C12 F12 106.7(8)
F11 C12 C11 115.4(8)
F13 C12 C11 111.5(7)
F12 C12 C11 110.5(7)
O2 C21 C22 107.0(5)
F22 C22 F21 106.9(6)
F22 C22 F23 107.3(6)
F21 C22 F23 106.1(7)
F22 C22 C21 112.9(7)
F21 C22 C21 110.7(6)
F23 C22 C21 112.5(6)
C32 C31 O3 108.9(12)
O3A C31A C32 117(2)
C31 C32 F34 95.7(14)
C31 C32 F33 125.5(12)
F34 C32 F33 129.0(14)
C31 C32 C31A 49.4(13)
F34 C32 C31A 120.9(15)
F33 C32 C31A 109.3(15)
C31 C32 F36 149.1(15)
F34 C32 F36 115.0(15)
F33 C32 F36 29.4(13)
C31A C32 F36 110.9(16)
C31 C32 F31 110.6(11)
F34 C32 F31 32.1(10)
F33 C32 F31 99.2(10)
C31A C32 F31 151.3(14)
F36 C32 F31 95.3(16)
C31 C32 F32 112.4(12)
F34 C32 F32 83.8(14)
F33 C32 F32 103.1(12)
C31A C32 F32 73.5(12)
F36 C32 F32 75.7(13)
F31 C32 F32 103.4(11)
C31 C32 F35 76.4(11)
F34 C32 F35 104.1(14)
F33 C32 F35 64.8(11)
C31A C32 F35 109.0(12)
F36 C32 F35 92.5(13)
F31 C32 F35 80.2(11)
F32 C32 F35 167.9(12)
O4 C41 C42 110.2(8)
F43 C42 F41 112.9(12)
F43 C42 F42 102.6(11)
F41 C42 F42 102.4(11)
F43 C42 C41 113.4(11)
F41 C42 C41 115.8(10)
F42 C42 C41 108.0(11)
O5 C51 C52 108.3(5)
F52 C52 F53 107.0(6)
F52 C52 F51 107.4(6)
F53 C52 F51 106.6(5)
F52 C52 C51 113.0(6)
F53 C52 C51 112.2(5)
F51 C52 C51 110.3(6)
O6 C61 C62 107.6(5)
F61 C62 F62 107.3(7)
F61 C62 F63 107.2(7)
F62 C62 F63 106.6(7)
F61 C62 C61 110.5(7)
F62 C62 C61 112.1(6)
F63 C62 C61 112.9(6)
O7 C71 C72 109.6(5)
F71 C72 F73 107.9(5)
F71 C72 F72 107.6(6)
F73 C72 F72 106.9(5)
F71 C72 C71 113.7(5)
F73 C72 C71 109.7(6)
F72 C72 C71 110.7(5)
O8 C81 C82 106.0(5)
F81 C82 F82 108.3(7)
F81 C82 F83 108.0(7)
F82 C82 F83 105.9(6)
F81 C82 C81 109.9(6)
F82 C82 C81 112.9(7)
F83 C82 C81 111.6(6)
N100 C100 Ir1 172.7(4)
N100 C101 C102 108.0(5)
N100 C101 C103 107.5(5)
C102 C101 C103 111.9(5)
N100 C101 C104 106.8(4)
C102 C101 C104 111.6(6)
C103 C101 C104 110.8(6)
N200 C200 Ir2 175.1(5)
N200 C201 C204 104.9(9)
N200 C201 C206 108.1(12)
C204 C201 C206 83.6(13)
N200 C201 C207 109.3(9)
C204 C201 C207 36.1(10)
C206 C201 C207 114.9(13)
N200 C201 C203 108.1(8)
C204 C201 C203 111.9(10)
C206 C201 C203 29.9(12)
C207 C201 C203 136.4(12)
N200 C201 C202 104.7(9)
C204 C201 C202 116.2(10)
C206 C201 C202 135.3(14)
C207 C201 C202 80.8(11)
C203 C201 C202 110.3(10)
N200 C201 C205 103.3(11)
C204 C201 C205 141.0(12)
C206 C201 C205 112.4(13)
C207 C201 C205 108.3(12)
C203 C201 C205 83.8(12)
C202 C201 C205 29.0(11)

loop_
_geom_bond_atom_site_label_1
_geom_bond_atom_site_label_2
_geom_bond_distance
Ir1 C100 1.927(5)
Ir1 P3 2.2727(12)
Ir1 P1 2.2797(14)
Ir1 Cl2 2.4062(12)
Ir1 Cl1 2.5051(13)
Ir1 Ir2 2.7774(3)
Ir2 C200 1.978(5)
Ir2 P4 2.2774(13)
Ir2 P2 2.2841(15)
Ir2 Cl3 2.3782(13)
Ir2 Cl4 2.3833(13)
P1 O1 1.602(4)
P1 O2 1.605(4)
P1 N1 1.675(5)
P2 O3A 1.580(13)
P2 O4 1.605(5)
P2 O3 1.629(9)
P2 N1 1.651(5)
P3 O5 1.597(3)
P3 O6 1.600(3)
P3 N2 1.684(4)
P4 O7 1.603(3)
P4 O8 1.605(4)
P4 N2 1.664(4)
O1 C11 1.422(8)
O2 C21 1.416(7)
O3 C31 1.37(2)
O3A C31A 1.27(2)
O4 C41 1.371(10)
O5 C51 1.433(6)
O6 C61 1.427(6)
O7 C71 1.443(6)
O8 C81 1.415(6)
N1 C1 1.502(8)
N2 C2 1.481(6)
N100 C100 1.142(6)
N100 C101 1.470(6)
N200 C200 1.147(7)
N200 C201 1.452(8)
F11 C12 1.272(10)
F12 C12 1.333(9)
F13 C12 1.310(9)
F21 C22 1.328(9)
F22 C22 1.322(9)
F23 C22 1.334(9)
F31 C32 1.420(12)
F32 C32 1.490(12)
F33 C32 1.325(12)
F34 C32 1.317(13)
F35 C32 1.544(13)
F36 C32 1.358(14)
F41 C42 1.299(13)
F42 C42 1.387(16)
F43 C42 1.269(13)
F51 C52 1.334(8)
F52 C52 1.313(8)
F53 C52 1.329(7)
F61 C62 1.315(8)
F62 C62 1.326(10)
F63 C62 1.331(9)
F71 C72 1.314(8)
F72 C72 1.342(8)
F73 C72 1.329(7)
F81 C82 1.311(8)
F82 C82 1.312(10)
F83 C82 1.344(9)
C11 C12 1.480(9)
C21 C22 1.487(9)
C31 C32 1.296(14)
C31A C32 1.349(18)
C41 C42 1.478(12)
C51 C52 1.483(8)
C61 C62 1.498(9)
C71 C72 1.480(8)
C81 C82 1.512(8)
C101 C102 1.516(8)
C101 C103 1.517(8)
C101 C104 1.527(9)
C201 C204 1.509(12)
C201 C206 1.514(14)
C201 C207 1.521(13)
C201 C203 1.526(11)
C201 C202 1.553(12)
C201 C205 1.564(14)
